data_7010303
loop_
_publ_author_name
'Moser, Daniel F.'
'Carrow, Christopher J.'
'Stahl, Lothar'
'Staples, Richard J.'

_publ_section_title
;
 Titanium complexes of bis(1\%-amido)cyclodiphosph(III)azanes and
 bis(1\%-amido)cyclodiphosph(V)azanes: facial versus lateral
 coordination&#x200A;&#x2020;
;
_journal_issue 8
_journal_name_full 'Journal of the Chemical Society, Dalton Transactions'
_journal_page_first 1246
_journal_paper_doi 10.1039/b007877h
_journal_year 2001
_chemical_formula_sum 'C32 H56 N6 O P2'
_chemical_formula_weight 602.77
_chemical_name_systematic
; 
? 
;
_space_group_IT_number 2
_symmetry_cell_setting triclinic
_symmetry_space_group_name_Hall '-P 1'
_symmetry_space_group_name_H-M 'P -1'
_atom_sites_solution_hydrogens geom
_atom_sites_solution_primary direct
_atom_sites_solution_secondary difmap
_audit_creation_method SHELXL-97
_cell_angle_alpha 89.14(3)
_cell_angle_beta 78.07(3)
_cell_angle_gamma 68.42(3)
_cell_formula_units_Z 2
_cell_length_a 9.882(2)
_cell_length_b 10.931(2)
_cell_length_c 18.481(4)
_cell_measurement_reflns_used 67
_cell_measurement_temperature 293(2)
_cell_measurement_theta_max 15.23
_cell_measurement_theta_min 2.97
_cell_volume 1812.2(8)
_computing_cell_refinement 'Bruker XSCANS'
_computing_data_collection 'Bruker XSCANS'
_computing_data_reduction 'Bruker SHELXTL'
_computing_molecular_graphics 'Bruker SHELXTL'
_computing_publication_material 'Bruker SHELXTL'
_computing_structure_refinement 'SHELXL-97 (Sheldrick, 1997)'
_computing_structure_solution 'SHELXS-97 (Sheldrick, 1990)'
_diffrn_ambient_temperature 293(2)
_diffrn_measured_fraction_theta_full 0.827
_diffrn_measured_fraction_theta_max 0.827
_diffrn_measurement_device_type 'Bruker P4'
_diffrn_measurement_method '\w scans'
_diffrn_radiation_monochromator graphite
_diffrn_radiation_source 'normal-focus sealed tube'
_diffrn_radiation_type MoK\a
_diffrn_radiation_wavelength 0.71073
_diffrn_reflns_av_R_equivalents 0.0393
_diffrn_reflns_av_sigmaI/netI 0.0527
_diffrn_reflns_limit_h_max 13
_diffrn_reflns_limit_h_min -12
_diffrn_reflns_limit_k_max 14
_diffrn_reflns_limit_k_min -13
_diffrn_reflns_limit_l_max 20
_diffrn_reflns_limit_l_min -24
_diffrn_reflns_number 10728
_diffrn_reflns_theta_full 28.32
_diffrn_reflns_theta_max 28.32
_diffrn_reflns_theta_min 1.13
_exptl_absorpt_coefficient_mu 0.152
_exptl_absorpt_correction_type none
_exptl_crystal_density_diffrn 1.105
_exptl_crystal_density_method 'not measured'
_exptl_crystal_F_000 656
_refine_diff_density_max 0.509
_refine_diff_density_min -0.417
_refine_diff_density_rms 0.055
_refine_ls_extinction_coef 0.0042(12)
_refine_ls_extinction_expression Fc^*^=kFc[1+0.001xFc^2^\l^3^/sin(2\q)]^-1/4^
_refine_ls_extinction_method SHELXL
_refine_ls_goodness_of_fit_ref 1.122
_refine_ls_hydrogen_treatment mixed
_refine_ls_matrix_type full
_refine_ls_number_parameters 434
_refine_ls_number_reflns 7478
_refine_ls_number_restraints 0
_refine_ls_restrained_S_all 1.122
_refine_ls_R_factor_all 0.1414
_refine_ls_R_factor_gt 0.1051
_refine_ls_shift/su_max 0.098
_refine_ls_shift/su_mean 0.012
_refine_ls_structure_factor_coef Fsqd
_refine_ls_weighting_details 'calc w=1/[\s^2^(Fo^2^)+(0.0519P)^2^+3.2470P] where P=(Fo^2^+2Fc^2^)/3'
_refine_ls_weighting_scheme calc
_refine_ls_wR_factor_gt 0.2203
_refine_ls_wR_factor_ref 0.2424
_reflns_number_gt 5343
_reflns_number_total 7478
_reflns_threshold_expression >2sigma(I)
_cod_data_source_file b007877h.txt
_cod_data_source_block 3
_cod_depositor_comments
;
The following automatic conversions were performed:
'_symmetry_cell_setting' value 'Triclinic' changed to 'triclinic'
according to '/home/saulius/struct/CIF-dictionaries/cif_core.dic'
dictionary named 'cif_core.dic' version 2.4.1 from 2010-06-29.

Automatic conversion script
Id: cif_fix_enum 1527 2010-12-29 10:47:43Z saulius 
;
_cod_original_cell_volume 1812.2(6)
_cod_original_sg_symbol_H-M P-1
_cod_database_code 7010303

loop_
_symmetry_equiv_pos_as_xyz
'x, y, z'
'-x, -y, -z'

loop_
_atom_site_label
_atom_site_type_symbol
_atom_site_fract_x
_atom_site_fract_y
_atom_site_fract_z
_atom_site_U_iso_or_equiv
_atom_site_adp_type
_atom_site_occupancy
_atom_site_symmetry_multiplicity
_atom_site_calc_flag
_atom_site_refinement_flags
_atom_site_disorder_assembly
_atom_site_disorder_group
P1 P 0.00349(13) 0.38379(11) 0.30867(6) 0.0525(3) Uani 1 1 d . . .
P2 P 0.16705(13) 0.42918(11) 0.19540(6) 0.0521(3) Uani 1 1 d . . .
N2 N 0.1590(4) 0.4187(4) 0.28748(18) 0.0540(9) Uani 1 1 d . . .
N1 N 0.0077(4) 0.4023(4) 0.21739(19) 0.0569(9) Uani 1 1 d . A .
N4 N 0.3049(5) 0.3024(5) 0.1511(2) 0.0643(11) Uani 1 1 d . . .
C1 C -0.0939(6) 0.3921(5) 0.1708(3) 0.0675(13) Uani 1 1 d . . .
N3 N 0.0490(6) 0.2299(5) 0.3264(3) 0.0717(13) Uani 1 1 d . . .
C2 C 0.2658(6) 0.4251(6) 0.3324(3) 0.0722(14) Uani 1 1 d . . .
N5 N -0.1331(5) 0.4598(4) 0.3672(2) 0.0743(12) Uani 1 1 d . . .
C51 C -0.2385(5) 0.5849(5) 0.3887(2) 0.0678(13) Uani 1 1 d . . .
C61 C 0.0790(7) 0.6784(5) 0.1558(3) 0.0736(14) Uani 1 1 d . . .
N6 N 0.1767(5) 0.5487(4) 0.1530(2) 0.0757(12) Uani 1 1 d . . .
C4 C 0.4168(6) 0.2880(6) 0.0810(3) 0.0777(15) Uani 1 1 d . . .
C56 C -0.2054(8) 0.6965(6) 0.3964(4) 0.0965(19) Uani 1 1 d . . .
H56 H -0.1067 0.6898 0.3838 0.116 Uiso 1 1 calc R . .
C52 C -0.3862(6) 0.6025(7) 0.4118(4) 0.101(2) Uani 1 1 d . . .
H52 H -0.4130 0.5296 0.4101 0.121 Uiso 1 1 calc R . .
C22 C 0.1899(8) 0.4478(9) 0.4125(3) 0.141(3) Uani 1 1 d . . .
H22A H 0.1718 0.3705 0.4292 0.211 Uiso 1 1 calc R . .
H22B H 0.0968 0.5215 0.4189 0.211 Uiso 1 1 calc R . .
H22C H 0.2523 0.4660 0.4409 0.211 Uiso 1 1 calc R . .
C3 C -0.0253(9) 0.1616(6) 0.3832(3) 0.103(2) Uani 1 1 d . . .
C43 C 0.3437(9) 0.3337(8) 0.0169(3) 0.127(3) Uani 1 1 d . . .
H43A H 0.2935 0.2771 0.0077 0.191 Uiso 1 1 calc R . .
H43B H 0.4180 0.3309 -0.0264 0.191 Uiso 1 1 calc R . .
H43C H 0.2727 0.4225 0.0283 0.191 Uiso 1 1 calc R . .
C42 C 0.5130(8) 0.3654(9) 0.0895(4) 0.135(3) Uani 1 1 d . . .
H42A H 0.4506 0.4558 0.1043 0.203 Uiso 1 1 calc R . .
H42B H 0.5801 0.3609 0.0430 0.203 Uiso 1 1 calc R . .
H42C H 0.5692 0.3285 0.1264 0.203 Uiso 1 1 calc R . .
C31 C 0.0697(12) 0.0174(7) 0.3698(5) 0.183(5) Uani 1 1 d . . .
H31A H 0.0839 -0.0095 0.3187 0.274 Uiso 1 1 calc R . .
H31B H 0.0212 -0.0324 0.4007 0.274 Uiso 1 1 calc R . .
H31C H 0.1646 0.0020 0.3814 0.274 Uiso 1 1 calc R . .
C64 C -0.1085(12) 0.9387(8) 0.1553(9) 0.153(5) Uani 1 1 d . . .
H64 H -0.1722 1.0259 0.1550 0.183 Uiso 1 1 calc R . .
C55 C -0.3169(11) 0.8179(8) 0.4225(5) 0.131(3) Uani 1 1 d . . .
H55 H -0.2927 0.8916 0.4272 0.157 Uiso 1 1 calc R . .
C62 C -0.0295(8) 0.7428(6) 0.2169(4) 0.101(2) Uani 1 1 d . . .
H62 H -0.0405 0.6978 0.2594 0.122 Uiso 1 1 calc R . .
C21 C 0.3979(8) 0.2994(8) 0.3210(5) 0.143(3) Uani 1 1 d . . .
H21A H 0.3681 0.2297 0.3415 0.214 Uiso 1 1 calc R . .
H21B H 0.4711 0.3085 0.3452 0.214 Uiso 1 1 calc R . .
H21C H 0.4396 0.2789 0.2689 0.214 Uiso 1 1 calc R . .
C33 C -0.0372(11) 0.2149(9) 0.4612(4) 0.151(4) Uani 1 1 d . . .
H33A H -0.0860 0.1717 0.4971 0.226 Uiso 1 1 calc R . .
H33B H -0.0939 0.3081 0.4665 0.226 Uiso 1 1 calc R . .
H33C H 0.0608 0.1985 0.4691 0.226 Uiso 1 1 calc R . .
C23 C 0.3114(11) 0.5395(9) 0.3084(5) 0.156(4) Uani 1 1 d . . .
H23A H 0.3762 0.5487 0.3384 0.234 Uiso 1 1 calc R . .
H23B H 0.2243 0.6190 0.3144 0.234 Uiso 1 1 calc R . .
H23C H 0.3628 0.5236 0.2573 0.234 Uiso 1 1 calc R . .
C74 C 0.4498(9) 0.9652(7) 0.2460(5) 0.128(3) Uani 1 1 d . . .
H74A H 0.4249 0.9774 0.2996 0.154 Uiso 1 1 calc R . .
H74B H 0.5282 0.9982 0.2275 0.154 Uiso 1 1 calc R . .
C54 C -0.4615(11) 0.8286(10) 0.4413(5) 0.139(4) Uani 1 1 d . . .
H54 H -0.5369 0.9102 0.4570 0.166 Uiso 1 1 calc R . .
C63 C -0.1217(9) 0.8718(8) 0.2165(6) 0.133(3) Uani 1 1 d . . .
H63 H -0.1938 0.9133 0.2587 0.159 Uiso 1 1 calc R . .
C72 C 0.2967(10) 0.9480(9) 0.1783(5) 0.138(3) Uani 1 1 d . . .
H72A H 0.3192 0.9627 0.1261 0.166 Uiso 1 1 calc R . .
H72B H 0.1916 0.9626 0.1927 0.166 Uiso 1 1 calc R . .
C41 C 0.5151(9) 0.1428(7) 0.0684(4) 0.141(3) Uani 1 1 d . . .
H41A H 0.5644 0.1159 0.1088 0.212 Uiso 1 1 calc R . .
H41B H 0.5882 0.1284 0.0229 0.212 Uiso 1 1 calc R . .
H41C H 0.4549 0.0920 0.0654 0.212 Uiso 1 1 calc R . .
C32 C -0.1829(9) 0.1831(8) 0.3720(5) 0.141(3) Uani 1 1 d . . .
H32A H -0.1759 0.1501 0.3230 0.211 Uiso 1 1 calc R . .
H32B H -0.2429 0.2756 0.3783 0.211 Uiso 1 1 calc R . .
H32C H -0.2277 0.1371 0.4079 0.211 Uiso 1 1 calc R . .
C53 C -0.4950(8) 0.7215(10) 0.4369(5) 0.138(3) Uani 1 1 d . . .
H53 H -0.5936 0.7284 0.4513 0.165 Uiso 1 1 calc R . .
C65 C -0.0033(16) 0.8792(10) 0.0950(7) 0.174(5) Uani 1 1 d . . .
H65 H 0.0061 0.9251 0.0527 0.208 Uiso 1 1 calc R . .
C66 C 0.0910(11) 0.7504(8) 0.0956(4) 0.136(3) Uani 1 1 d . . .
H66 H 0.1651 0.7112 0.0536 0.163 Uiso 1 1 calc R . .
O1 O 0.5028(15) 0.8219(9) 0.2228(8) 0.311(7) Uani 1 1 d . . .
C71 C 0.3864(15) 0.8109(9) 0.1908(7) 0.171(4) Uani 1 1 d . . .
H71A H 0.3264 0.7723 0.2245 0.206 Uiso 1 1 calc R . .
H71B H 0.4280 0.7571 0.1445 0.206 Uiso 1 1 calc R . .
C73 C 0.3266(5) 1.0335(4) 0.2182(3) 0.0532(10) Uani 1 1 d . . .
H73A H 0.2421 1.0771 0.2585 0.064 Uiso 1 1 calc R . .
H73B H 0.3453 1.1002 0.1870 0.064 Uiso 1 1 calc R . .
C13 C -0.2533(9) 0.4434(15) 0.2172(6) 0.107(4) Uani 0.794(13) 1 d P A 1
H13A H -0.2751 0.5279 0.2411 0.161 Uiso 0.794(13) 1 calc PR A 1
H13B H -0.2632 0.3826 0.2541 0.161 Uiso 0.794(13) 1 calc PR A 1
H13C H -0.3217 0.4517 0.1857 0.161 Uiso 0.794(13) 1 calc PR A 1
C12 C -0.0914(11) 0.4825(9) 0.1068(5) 0.102(4) Uani 0.794(13) 1 d P A 1
H12A H -0.1540 0.4735 0.0754 0.154 Uiso 0.794(13) 1 calc PR A 1
H12B H 0.0088 0.4582 0.0784 0.154 Uiso 0.794(13) 1 calc PR A 1
H12C H -0.1275 0.5723 0.1263 0.154 Uiso 0.794(13) 1 calc PR A 1
C11 C -0.0412(13) 0.2529(9) 0.1420(7) 0.097(4) Uani 0.794(13) 1 d P A 1
H11A H -0.0269 0.1963 0.1823 0.146 Uiso 0.794(13) 1 calc PR A 1
H11B H 0.0514 0.2312 0.1065 0.146 Uiso 0.794(13) 1 calc PR A 1
H11C H -0.1141 0.2410 0.1186 0.146 Uiso 0.794(13) 1 calc PR A 1
C13A C -0.178(5) 0.288(5) 0.213(3) 0.16(3) Uani 0.27(5) 1 d P A 2
H13D H -0.2307 0.3231 0.2623 0.233 Uiso 0.1(3) 1 calc PR A 2
H13E H -0.1028 0.2024 0.2148 0.233 Uiso 0.32(19) 1 calc PR A 2
H13F H -0.2462 0.2799 0.1849 0.233 Uiso 0.21(15) 1 calc PR A 2
C12A C -0.215(3) 0.519(3) 0.181(2) 0.056(15) Uani 0.14(2) 1 d P A 2
H12D H -0.2703 0.5266 0.1430 0.083 Uiso 0.33(9) 1 calc PR A 2
H12E H -0.1760 0.5874 0.1784 0.083 Uiso 0.30(9) 1 calc PR A 2
H12F H -0.2798 0.5263 0.2287 0.083 Uiso 0.22(13) 1 calc PR A 2
C11A C -0.022(5) 0.336(5) 0.094(3) 0.11(3) Uani 0.17(3) 1 d P A 2
H11D H -0.0967 0.3369 0.0675 0.160 Uiso 0.35(12) 1 calc PR A 2
H11E H 0.0460 0.2467 0.0943 0.160 Uiso 0.19(15) 1 calc PR A 2
H11F H 0.0319 0.3876 0.0690 0.160 Uiso 0.5(2) 1 calc PR A 2
H4 H 0.307(4) 0.245(4) 0.169(2) 0.027(11) Uiso 1 1 d . . .
H3 H 0.115(5) 0.189(5) 0.309(3) 0.055(17) Uiso 1 1 d . . .

loop_
_atom_site_aniso_label
_atom_site_aniso_U_11
_atom_site_aniso_U_22
_atom_site_aniso_U_33
_atom_site_aniso_U_23
_atom_site_aniso_U_13
_atom_site_aniso_U_12
P1 0.0528(6) 0.0571(7) 0.0452(6) 0.0050(5) -0.0090(5) -0.0185(5)
P2 0.0569(7) 0.0558(7) 0.0448(6) 0.0086(5) -0.0129(5) -0.0215(5)
N2 0.053(2) 0.070(2) 0.0435(18) 0.0040(16) -0.0129(15) -0.0263(18)
N1 0.057(2) 0.071(2) 0.051(2) 0.0144(17) -0.0205(17) -0.0282(18)
N4 0.070(3) 0.064(3) 0.050(2) 0.009(2) -0.0027(18) -0.021(2)
C1 0.067(3) 0.071(3) 0.073(3) 0.007(3) -0.036(3) -0.025(3)
N3 0.072(3) 0.061(3) 0.062(3) 0.013(2) 0.006(2) -0.013(2)
C2 0.072(3) 0.094(4) 0.059(3) -0.003(3) -0.025(2) -0.036(3)
N5 0.064(3) 0.076(3) 0.067(3) -0.001(2) 0.001(2) -0.015(2)
C51 0.062(3) 0.080(3) 0.049(3) -0.010(2) -0.006(2) -0.014(3)
C61 0.091(4) 0.064(3) 0.079(3) 0.020(3) -0.026(3) -0.039(3)
N6 0.090(3) 0.063(3) 0.070(3) 0.018(2) -0.006(2) -0.030(2)
C4 0.077(3) 0.089(4) 0.055(3) 0.002(3) 0.005(2) -0.026(3)
C56 0.092(4) 0.087(4) 0.099(5) -0.006(3) -0.006(4) -0.027(4)
C52 0.064(4) 0.127(5) 0.096(4) -0.034(4) -0.006(3) -0.019(4)
C22 0.120(6) 0.253(10) 0.059(4) -0.028(5) -0.028(4) -0.074(6)
C3 0.130(6) 0.084(4) 0.071(4) 0.025(3) 0.020(4) -0.035(4)
C43 0.131(6) 0.186(8) 0.048(3) 0.013(4) -0.012(4) -0.043(6)
C42 0.111(6) 0.205(9) 0.104(5) -0.017(5) 0.020(4) -0.097(6)
C31 0.230(11) 0.090(5) 0.166(8) 0.050(5) 0.052(8) -0.040(6)
C64 0.150(9) 0.067(5) 0.267(15) 0.043(7) -0.107(9) -0.038(5)
C55 0.146(8) 0.089(5) 0.130(7) -0.027(4) -0.021(6) -0.016(5)
C62 0.100(5) 0.083(4) 0.110(5) 0.011(4) -0.013(4) -0.026(4)
C21 0.100(5) 0.150(7) 0.156(7) -0.035(6) -0.079(5) 0.007(5)
C33 0.221(10) 0.170(8) 0.067(4) 0.040(5) -0.009(5) -0.092(7)
C23 0.197(9) 0.183(8) 0.183(9) 0.048(7) -0.113(8) -0.143(8)
C74 0.132(7) 0.085(5) 0.148(7) -0.001(5) -0.017(6) -0.024(5)
C54 0.115(7) 0.134(7) 0.118(6) -0.058(6) -0.031(5) 0.016(6)
C63 0.104(6) 0.077(5) 0.204(10) -0.007(6) -0.041(6) -0.013(4)
C72 0.125(7) 0.125(7) 0.123(7) 0.032(5) 0.002(5) -0.015(5)
C41 0.129(6) 0.124(6) 0.096(5) -0.004(4) 0.040(5) 0.005(5)
C32 0.135(7) 0.135(7) 0.160(8) 0.016(6) 0.020(6) -0.088(6)
C53 0.074(4) 0.164(8) 0.128(7) -0.069(6) -0.011(4) 0.005(5)
C65 0.249(14) 0.099(7) 0.180(11) 0.075(7) -0.080(10) -0.058(8)
C66 0.196(9) 0.098(5) 0.105(5) 0.049(4) -0.027(6) -0.047(6)
O1 0.311(14) 0.132(7) 0.47(2) -0.026(9) -0.173(14) -0.013(8)
C71 0.229(13) 0.101(7) 0.177(10) -0.013(6) -0.020(9) -0.064(8)
C73 0.057(3) 0.0275(18) 0.060(3) -0.0027(17) -0.007(2) -0.0014(18)
C13 0.063(5) 0.145(10) 0.117(8) -0.014(7) -0.035(5) -0.033(6)
C12 0.132(8) 0.119(7) 0.097(6) 0.050(6) -0.081(6) -0.065(6)
C11 0.134(9) 0.076(5) 0.104(7) 0.005(5) -0.067(7) -0.044(5)
C13A 0.14(4) 0.17(5) 0.23(7) 0.08(4) -0.12(4) -0.11(4)
C12A 0.027(17) 0.06(2) 0.09(3) 0.016(17) -0.034(17) -0.012(13)
C11A 0.08(3) 0.10(4) 0.12(4) -0.07(3) -0.06(3) 0.01(2)

loop_
_atom_type_symbol
_atom_type_description
_atom_type_scat_dispersion_real
_atom_type_scat_dispersion_imag
_atom_type_scat_source
P P 0.1023 0.0942 'International Tables Vol C Tables 4.2.6.8 and 6.1.1.4'
N N 0.0061 0.0033 'International Tables Vol C Tables 4.2.6.8 and 6.1.1.4'
C C 0.0033 0.0016 'International Tables Vol C Tables 4.2.6.8 and 6.1.1.4'
H H 0.0000 0.0000 'International Tables Vol C Tables 4.2.6.8 and 6.1.1.4'
O O 0.0106 0.0060 'International Tables Vol C Tables 4.2.6.8 and 6.1.1.4'

loop_
_geom_angle_atom_site_label_1
_geom_angle_atom_site_label_2
_geom_angle_atom_site_label_3
_geom_angle
_geom_angle_site_symmetry_1
_geom_angle_site_symmetry_3
_geom_angle_publ_flag
N5 P1 N3 106.4(2) . . ?
N5 P1 N2 124.6(2) . . ?
N3 P1 N2 109.0(2) . . ?
N5 P1 N1 121.6(2) . . ?
N3 P1 N1 110.9(2) . . ?
N2 P1 N1 82.47(17) . . ?
N5 P1 P2 138.43(18) . . ?
N3 P1 P2 115.13(18) . . ?
N2 P1 P2 41.56(12) . . ?
N1 P1 P2 40.98(13) . . ?
N6 P2 N4 105.6(2) . . ?
N6 P2 N1 121.5(2) . . ?
N4 P2 N1 112.5(2) . . ?
N6 P2 N2 124.0(2) . . ?
N4 P2 N2 109.2(2) . . ?
N1 P2 N2 82.75(17) . . ?
N6 P2 P1 137.96(18) . . ?
N4 P2 P1 116.43(17) . . ?
N1 P2 P1 41.46(12) . . ?
N2 P2 P1 41.36(12) . . ?
C2 N2 P1 132.4(3) . . ?
C2 N2 P2 130.3(3) . . ?
P1 N2 P2 97.08(18) . . ?
C1 N1 P2 131.1(3) . . ?
C1 N1 P1 131.2(3) . . ?
P2 N1 P1 97.56(19) . . ?
C4 N4 P2 132.2(4) . . ?
C12A C1 C11 145.4(14) . . ?
C12A C1 N1 105.6(13) . . ?
C11 C1 N1 108.1(5) . . ?
C12A C1 C11A 118(2) . . ?
C11 C1 C11A 52(2) . . ?
N1 C1 C11A 115.8(15) . . ?
C12A C1 C13 46.4(15) . . ?
C11 C1 C13 113.4(8) . . ?
N1 C1 C13 108.8(5) . . ?
C11A C1 C13 135.4(16) . . ?
C12A C1 C12 64.2(17) . . ?
C11 C1 C12 110.6(7) . . ?
N1 C1 C12 109.2(4) . . ?
C11A C1 C12 59(2) . . ?
C13 C1 C12 106.8(7) . . ?
C12A C1 C13A 103(2) . . ?
C11 C1 C13A 59(2) . . ?
N1 C1 C13A 106.8(13) . . ?
C11A C1 C13A 107(3) . . ?
C13 C1 C13A 58(2) . . ?
C12 C1 C13A 143.8(13) . . ?
C3 N3 P1 131.6(4) . . ?
C21 C2 N2 110.2(4) . . ?
C21 C2 C22 109.2(6) . . ?
N2 C2 C22 109.1(4) . . ?
C21 C2 C23 110.8(7) . . ?
N2 C2 C23 107.9(5) . . ?
C22 C2 C23 109.5(6) . . ?
C51 N5 P1 142.6(4) . . ?
C52 C51 N5 119.8(5) . . ?
C52 C51 C56 115.4(5) . . ?
N5 C51 C56 124.5(5) . . ?
C66 C61 C62 116.4(6) . . ?
C66 C61 N6 119.4(6) . . ?
C62 C61 N6 124.2(5) . . ?
C61 N6 P2 132.9(4) . . ?
N4 C4 C43 111.5(5) . . ?
N4 C4 C41 106.5(5) . . ?
C43 C4 C41 110.4(6) . . ?
N4 C4 C42 109.9(5) . . ?
C43 C4 C42 109.8(6) . . ?
C41 C4 C42 108.5(6) . . ?
C55 C56 C51 121.3(7) . . ?
C53 C52 C51 123.1(8) . . ?
C31 C3 N3 105.8(5) . . ?
C31 C3 C33 112.2(7) . . ?
N3 C3 C33 110.0(6) . . ?
C31 C3 C32 109.0(8) . . ?
N3 C3 C32 110.6(6) . . ?
C33 C3 C32 109.2(6) . . ?
C65 C64 C63 119.7(9) . . ?
C54 C55 C56 119.7(8) . . ?
C63 C62 C61 121.5(7) . . ?
C73 C74 O1 109.5(8) . . ?
C53 C54 C55 119.8(8) . . ?
C64 C63 C62 120.3(9) . . ?
C73 C72 C71 110.3(8) . . ?
C54 C53 C52 120.5(8) . . ?
C64 C65 C66 120.1(10) . . ?
C61 C66 C65 121.9(9) . . ?
C71 O1 C74 104.3(9) . . ?
O1 C71 C72 104.5(9) . . ?
C72 C73 C74 108.7(5) . . ?

loop_
_geom_bond_atom_site_label_1
_geom_bond_atom_site_label_2
_geom_bond_distance
_geom_bond_site_symmetry_2
_geom_bond_publ_flag
P1 N5 1.510(4) . ?
P1 N3 1.621(5) . ?
P1 N2 1.685(4) . ?
P1 N1 1.690(4) . ?
P1 P2 2.5299(18) . ?
P2 N6 1.536(4) . ?
P2 N4 1.621(4) . ?
P2 N1 1.674(4) . ?
P2 N2 1.691(3) . ?
N2 C2 1.492(6) . ?
N1 C1 1.486(5) . ?
N4 C4 1.488(6) . ?
C1 C12A 1.44(3) . ?
C1 C11 1.482(9) . ?
C1 C11A 1.48(4) . ?
C1 C13 1.530(10) . ?
C1 C12 1.532(8) . ?
C1 C13A 1.73(4) . ?
N3 C3 1.503(7) . ?
C2 C21 1.487(8) . ?
C2 C22 1.494(8) . ?
C2 C23 1.509(9) . ?
N5 C51 1.382(6) . ?
C51 C52 1.374(7) . ?
C51 C56 1.391(8) . ?
C61 C66 1.364(8) . ?
C61 C62 1.374(8) . ?
C61 N6 1.385(6) . ?
C4 C43 1.499(8) . ?
C4 C41 1.517(8) . ?
C4 C42 1.517(9) . ?
C56 C55 1.390(9) . ?
C52 C53 1.359(9) . ?
C3 C31 1.501(9) . ?
C3 C33 1.530(10) . ?
C3 C32 1.544(11) . ?
C64 C65 1.338(14) . ?
C64 C63 1.347(13) . ?
C55 C54 1.360(12) . ?
C62 C63 1.370(9) . ?
C74 C73 1.371(9) . ?
C74 O1 1.494(11) . ?
C54 C53 1.337(12) . ?
C72 C73 1.348(10) . ?
C72 C71 1.477(11) . ?
C65 C66 1.374(12) . ?
O1 C71 1.440(14) . ?
